data_7019194
loop_
_publ_author_name
'Evers, Deirdra A.'
'Bluestein, Alia H.'
'Foxman, Bruce M.'
'Thomas, Christine M.'

_publ_section_title
;
 Synthesis and investigation of the metal-metal interactions in early/late
 heterobimetallic complexes linking group 5 imido fragments to Co(i).
;
_journal_issue 26
_journal_name_full 'Dalton transactions (Cambridge, England : 2003)'
_journal_page_first 8111
_journal_page_last 8115
_journal_paper_doi 10.1039/c2dt00034b
_journal_volume 41
_journal_year 2012
_chemical_formula_moiety 'C49 H60 N4 Nb1 P3'
_chemical_formula_sum 'C49 H60 N4 Nb P3'
_chemical_formula_weight 890.87
_space_group_IT_number 2
_symmetry_cell_setting triclinic
_symmetry_space_group_name_Hall '-P 1'
_symmetry_space_group_name_H-M 'P -1'
_atom_sites_solution_hydrogens geom
_atom_sites_solution_primary direct
_audit_creation_date 11-03-21
_audit_creation_method CRYSTALS_ver_14.11
_cell_angle_alpha 85.882(3)
_cell_angle_beta 84.414(3)
_cell_angle_gamma 76.135(3)
_cell_formula_units_Z 2
_cell_length_a 11.5194(7)
_cell_length_b 12.7582(8)
_cell_length_c 16.2521(10)
_cell_measurement_reflns_used 9886
_cell_measurement_temperature 120
_cell_measurement_theta_max 30
_cell_measurement_theta_min 3
_cell_volume 2305.0(2)
_computing_cell_refinement 'Apex2 (Bruker AXS, 2006)'
_computing_data_collection 'Apex2 (Bruker AXS, 2006)'
_computing_data_reduction 'Apex2 (Bruker AXS, 2006)'
_computing_molecular_graphics 'CAMERON (Watkin et al., 1996)'
_computing_publication_material 'CRYSTALS (Betteridge et al., 2003)'
_computing_structure_refinement 'CRYSTALS (Betteridge et al., 2003)'
_computing_structure_solution 'Superflip (Palatinus & Chapuis, 2007)'
_diffrn_ambient_temperature 120
_diffrn_measured_fraction_theta_full 0.998
_diffrn_measured_fraction_theta_max 0.994
_diffrn_measurement_device Area
_diffrn_measurement_device_type 'Bruker Kappa Apex2'
_diffrn_measurement_method '\f & \w scans'
_diffrn_radiation_monochromator graphite
_diffrn_radiation_type 'Mo K\a'
_diffrn_radiation_wavelength 0.71073
_diffrn_reflns_av_R_equivalents 0.037
_diffrn_reflns_limit_h_max 16
_diffrn_reflns_limit_h_min -16
_diffrn_reflns_limit_k_max 17
_diffrn_reflns_limit_k_min -17
_diffrn_reflns_limit_l_max 22
_diffrn_reflns_limit_l_min -22
_diffrn_reflns_number 54137
_diffrn_reflns_theta_full 29.496
_diffrn_reflns_theta_max 30.098
_diffrn_reflns_theta_min 1.827
_diffrn_standards_number 0
_exptl_absorpt_coefficient_mu 0.403
_exptl_absorpt_correction_T_max 0.94
_exptl_absorpt_correction_T_min 0.92
_exptl_absorpt_correction_type numerical
_exptl_absorpt_process_details
;
Analytical Absorption (De Meulenaer & Tompa, 1965)
;
_exptl_crystal_colour colorless
_exptl_crystal_density_diffrn 1.283
_exptl_crystal_density_method 'not measured'
_exptl_crystal_description 'prism fragment'
_exptl_crystal_F_000 936
_exptl_crystal_size_max 0.443
_exptl_crystal_size_mid 0.217
_exptl_crystal_size_min 0.150
_refine_diff_density_max 1.34
_refine_diff_density_min -0.77
_refine_ls_extinction_method None
_refine_ls_goodness_of_fit_ref 0.9839
_refine_ls_hydrogen_treatment none
_refine_ls_matrix_type full
_refine_ls_number_parameters 514
_refine_ls_number_reflns 13461
_refine_ls_number_restraints 0
_refine_ls_R_factor_all 0.0437
_refine_ls_R_factor_gt 0.0317
_refine_ls_shift/su_max 0.0016842
_refine_ls_shift/su_mean 0.0000687
_refine_ls_structure_factor_coef Fsqd
_refine_ls_weighting_details
;
Method= Modified Sheldrick
w=1/[\s^2^(F^2^) + ( 0.02P)^2^ + 2.27P]
,where P=(max(Fo^2^,0) + 2Fc^2^)/3
;
_refine_ls_weighting_scheme calc
_refine_ls_wR_factor_all 0.0733
_refine_ls_wR_factor_gt 0.0683
_refine_ls_wR_factor_ref 0.0733
_reflns_limit_h_max 16
_reflns_limit_h_min -16
_reflns_limit_k_max 17
_reflns_limit_k_min -17
_reflns_limit_l_max 22
_reflns_limit_l_min 0
_reflns_number_gt 10666
_reflns_number_total 13461
_reflns_threshold_expression I>2.0\s(I)
_oxford_diffrn_Wilson_B_factor 1.27
_oxford_diffrn_Wilson_scale 20.72
_oxford_refine_ls_r_factor_ref 0.0437
_oxford_refine_ls_scale 0.13260(2)
_oxford_reflns_number_all 13461
_oxford_reflns_threshold_expression_ref I>-10.0\s(I)
_oxford_structure_analysis_title 'DE1_5_0m in P-1'
_cod_data_source_file c2dt00034b.txt
_cod_data_source_block 1Nb
_cod_depositor_comments
;
The following automatic conversions were performed:

'_symmetry_cell_setting' value 'Triclinic' changed to 'triclinic'
according to /home/saulius/struct/CIF-dictionaries/cif_core.dic
dictionary named 'cif_core.dic' version 2.4.1 from 2010-06-29.

Automatic conversion script
Id: cif_fix_values 1891 2012-01-12 08:04:46Z andrius 
;
_cod_original_sg_symbol_H-M 'P -1 '
_cod_original_formula_sum 'C49 H60 N4 Nb1 P3'
_cod_database_code 7019194

loop_
_symmetry_equiv_pos_as_xyz
x,y,z
-x,-y,-z

loop_
_atom_site_label
_atom_site_type_symbol
_atom_site_fract_x
_atom_site_fract_y
_atom_site_fract_z
_atom_site_U_iso_or_equiv
_atom_site_occupancy
_atom_site_adp_type
Nb1 Nb 0.824151(12) 0.305142(11) 0.330268(9) 0.0122 1.0000 Uani
P1 P 0.83654(4) 0.47123(3) 0.19647(3) 0.0173 1.0000 Uani
P2 P 0.72052(4) 0.16128(3) 0.27906(3) 0.0142 1.0000 Uani
P3 P 1.00205(3) 0.17505(3) 0.21164(3) 0.0148 1.0000 Uani
N1 N 0.83028(12) 0.46303(10) 0.30099(9) 0.0163 1.0000 Uani
N2 N 0.66149(11) 0.29151(11) 0.28853(8) 0.0153 1.0000 Uani
N3 N 0.99843(11) 0.21275(10) 0.30945(8) 0.0146 1.0000 Uani
N4 N 0.79608(12) 0.29995(10) 0.43908(8) 0.0153 1.0000 Uani
C1 C 0.96508(15) 0.52853(13) 0.16122(11) 0.0192 1.0000 Uani
C2 C 1.06712(16) 0.50280(14) 0.20490(13) 0.0273 1.0000 Uani
C3 C 1.17116(17) 0.53277(16) 0.17283(15) 0.0333 1.0000 Uani
C4 C 1.17592(17) 0.58548(16) 0.09568(15) 0.0332 1.0000 Uani
C5 C 1.07575(19) 0.61101(16) 0.05122(12) 0.0302 1.0000 Uani
C6 C 0.97058(16) 0.58368(14) 0.08415(11) 0.0238 1.0000 Uani
C7 C 0.71051(15) 0.57931(14) 0.16375(11) 0.0217 1.0000 Uani
C8 C 0.68610(17) 0.68653(15) 0.18584(13) 0.0288 1.0000 Uani
C9 C 0.58154(19) 0.75914(17) 0.16443(15) 0.0374 1.0000 Uani
C10 C 0.50217(18) 0.7265(2) 0.11902(15) 0.0409 1.0000 Uani
C11 C 0.52797(18) 0.6223(2) 0.09341(14) 0.0381 1.0000 Uani
C12 C 0.63103(17) 0.54894(16) 0.11635(12) 0.0287 1.0000 Uani
C13 C 0.82889(16) 0.55665(13) 0.35072(11) 0.0207 1.0000 Uani
C14 C 0.92166(18) 0.52676(15) 0.41429(12) 0.0283 1.0000 Uani
C15 C 0.70511(18) 0.60053(15) 0.39295(13) 0.0298 1.0000 Uani
C16 C 0.63496(14) 0.07305(13) 0.33748(10) 0.0169 1.0000 Uani
C17 C 0.69464(15) -0.00562(14) 0.39224(11) 0.0215 1.0000 Uani
C18 C 0.63911(18) -0.08354(15) 0.43094(13) 0.0293 1.0000 Uani
C19 C 0.52292(18) -0.08232(16) 0.41628(13) 0.0314 1.0000 Uani
C20 C 0.46133(17) -0.00328(16) 0.36350(13) 0.0283 1.0000 Uani
C21 C 0.51700(15) 0.07354(14) 0.32387(11) 0.0223 1.0000 Uani
C22 C 0.71751(13) 0.12374(13) 0.17346(10) 0.0158 1.0000 Uani
C23 C 0.70540(15) 0.02175(14) 0.15528(11) 0.0218 1.0000 Uani
C24 C 0.71287(16) -0.00644(15) 0.07366(12) 0.0264 1.0000 Uani
C25 C 0.73390(17) 0.06555(17) 0.00990(12) 0.0287 1.0000 Uani
C26 C 0.74787(17) 0.16650(16) 0.02721(11) 0.0251 1.0000 Uani
C27 C 0.74056(15) 0.19541(14) 0.10851(11) 0.0199 1.0000 Uani
C28 C 0.53158(15) 0.34057(15) 0.29519(12) 0.0258 1.0000 Uani
C29 C 0.47569(16) 0.33510(15) 0.21437(13) 0.0275 1.0000 Uani
C30 C 0.50674(18) 0.45503(16) 0.32145(14) 0.0322 1.0000 Uani
C31 C 1.00840(14) 0.03000(13) 0.21613(11) 0.0178 1.0000 Uani
C32 C 1.01592(16) -0.01876(14) 0.14080(11) 0.0228 1.0000 Uani
C33 C 1.00854(17) -0.12504(15) 0.13853(13) 0.0284 1.0000 Uani
C34 C 0.99330(17) -0.18493(14) 0.21177(14) 0.0306 1.0000 Uani
C35 C 0.98424(18) -0.13746(15) 0.28658(13) 0.0288 1.0000 Uani
C36 C 0.99188(15) -0.03038(14) 0.28892(11) 0.0223 1.0000 Uani
C37 C 1.15342(14) 0.17249(13) 0.16180(10) 0.0171 1.0000 Uani
C38 C 1.16891(15) 0.25932(14) 0.10833(11) 0.0214 1.0000 Uani
C39 C 1.28058(17) 0.26138(16) 0.06815(12) 0.0268 1.0000 Uani
C40 C 1.37840(16) 0.17676(16) 0.08089(11) 0.0258 1.0000 Uani
C41 C 1.36467(15) 0.08980(15) 0.13355(11) 0.0232 1.0000 Uani
C42 C 1.25306(15) 0.08734(14) 0.17369(11) 0.0198 1.0000 Uani
C43 C 1.10260(14) 0.17254(13) 0.35923(10) 0.0178 1.0000 Uani
C44 C 1.06585(15) 0.14558(15) 0.44901(11) 0.0235 1.0000 Uani
C45 C 1.18093(16) 0.25473(15) 0.35417(12) 0.0245 1.0000 Uani
C46 C 0.74538(15) 0.28920(13) 0.52452(10) 0.0183 1.0000 Uani
C47 C 0.77217(16) 0.16959(14) 0.55353(11) 0.0230 1.0000 Uani
C48 C 0.60932(16) 0.33370(15) 0.52761(12) 0.0259 1.0000 Uani
C49 C 0.79956(17) 0.35217(15) 0.58120(11) 0.0249 1.0000 Uani
H21 H 1.0656 0.4645 0.2557 0.0325 1.0000 Uiso
H31 H 1.2388 0.5161 0.2024 0.0398 1.0000 Uiso
H41 H 1.2477 0.6030 0.0730 0.0398 1.0000 Uiso
H51 H 1.0783 0.6467 -0.0004 0.0359 1.0000 Uiso
H61 H 0.9024 0.6025 0.0532 0.0292 1.0000 Uiso
H81 H 0.7413 0.7104 0.2163 0.0345 1.0000 Uiso
H91 H 0.5657 0.8301 0.1810 0.0450 1.0000 Uiso
H101 H 0.4316 0.7754 0.1052 0.0489 1.0000 Uiso
H111 H 0.4757 0.5998 0.0604 0.0466 1.0000 Uiso
H121 H 0.6478 0.4771 0.1006 0.0344 1.0000 Uiso
H131 H 0.8518 0.6125 0.3129 0.0239 1.0000 Uiso
H141 H 0.9100 0.4641 0.4478 0.0415 1.0000 Uiso
H142 H 1.0019 0.5099 0.3882 0.0421 1.0000 Uiso
H143 H 0.9129 0.5865 0.4503 0.0424 1.0000 Uiso
H151 H 0.7039 0.6638 0.4222 0.0452 1.0000 Uiso
H152 H 0.6456 0.6200 0.3528 0.0440 1.0000 Uiso
H153 H 0.6828 0.5466 0.4324 0.0440 1.0000 Uiso
H171 H 0.7744 -0.0066 0.4011 0.0260 1.0000 Uiso
H181 H 0.6809 -0.1372 0.4669 0.0355 1.0000 Uiso
H191 H 0.4853 -0.1354 0.4430 0.0383 1.0000 Uiso
H201 H 0.3821 -0.0017 0.3537 0.0343 1.0000 Uiso
H211 H 0.4740 0.1260 0.2876 0.0268 1.0000 Uiso
H231 H 0.6927 -0.0284 0.1981 0.0256 1.0000 Uiso
H241 H 0.7036 -0.0749 0.0621 0.0327 1.0000 Uiso
H251 H 0.7396 0.0467 -0.0453 0.0338 1.0000 Uiso
H261 H 0.7634 0.2145 -0.0161 0.0302 1.0000 Uiso
H271 H 0.7503 0.2637 0.1204 0.0243 1.0000 Uiso
H281 H 0.4887 0.3025 0.3431 0.0315 1.0000 Uiso
H291 H 0.5038 0.3790 0.1728 0.0388 1.0000 Uiso
H292 H 0.4942 0.2621 0.1965 0.0398 1.0000 Uiso
H293 H 0.3889 0.3588 0.2218 0.0409 1.0000 Uiso
H301 H 0.5443 0.4992 0.2760 0.0486 1.0000 Uiso
H302 H 0.5399 0.4592 0.3768 0.0479 1.0000 Uiso
H303 H 0.4164 0.4810 0.3291 0.0482 1.0000 Uiso
H321 H 1.0232 0.0224 0.0911 0.0278 1.0000 Uiso
H331 H 1.0141 -0.1567 0.0880 0.0341 1.0000 Uiso
H341 H 0.9869 -0.2575 0.2113 0.0369 1.0000 Uiso
H351 H 0.9733 -0.1769 0.3368 0.0349 1.0000 Uiso
H361 H 0.9854 0.0018 0.3401 0.0269 1.0000 Uiso
H381 H 1.1024 0.3172 0.0993 0.0255 1.0000 Uiso
H391 H 1.2891 0.3196 0.0317 0.0322 1.0000 Uiso
H401 H 1.4539 0.1773 0.0540 0.0320 1.0000 Uiso
H411 H 1.4300 0.0318 0.1432 0.0280 1.0000 Uiso
H421 H 1.2451 0.0282 0.2088 0.0236 1.0000 Uiso
H431 H 1.1510 0.1056 0.3344 0.0201 1.0000 Uiso
H441 H 1.1351 0.1141 0.4783 0.0350 1.0000 Uiso
H442 H 1.0153 0.0946 0.4523 0.0348 1.0000 Uiso
H443 H 1.0214 0.2093 0.4763 0.0343 1.0000 Uiso
H451 H 1.2515 0.2267 0.3837 0.0366 1.0000 Uiso
H452 H 1.2058 0.2729 0.2967 0.0361 1.0000 Uiso
H453 H 1.1365 0.3204 0.3794 0.0367 1.0000 Uiso
H471 H 0.7337 0.1628 0.6090 0.0347 1.0000 Uiso
H472 H 0.8581 0.1410 0.5556 0.0339 1.0000 Uiso
H473 H 0.7417 0.1276 0.5169 0.0342 1.0000 Uiso
H481 H 0.5761 0.3220 0.5836 0.0390 1.0000 Uiso
H482 H 0.5914 0.4101 0.5119 0.0374 1.0000 Uiso
H483 H 0.5742 0.2961 0.4903 0.0379 1.0000 Uiso
H491 H 0.7704 0.3399 0.6368 0.0366 1.0000 Uiso
H492 H 0.8855 0.3297 0.5760 0.0362 1.0000 Uiso
H493 H 0.7764 0.4285 0.5664 0.0355 1.0000 Uiso

loop_
_atom_site_aniso_label
_atom_site_aniso_U_11
_atom_site_aniso_U_22
_atom_site_aniso_U_33
_atom_site_aniso_U_23
_atom_site_aniso_U_13
_atom_site_aniso_U_12
Nb1 0.01181(6) 0.01069(6) 0.01432(7) -0.00028(5) -0.00178(5) -0.00312(4)
P1 0.01844(19) 0.01316(18) 0.0208(2) 0.00158(15) -0.00361(16) -0.00468(15)
P2 0.01353(17) 0.01424(18) 0.01621(19) -0.00032(15) -0.00178(14) -0.00564(14)
P3 0.01258(17) 0.01361(18) 0.01796(19) -0.00095(15) -0.00123(14) -0.00231(14)
N1 0.0173(6) 0.0121(6) 0.0201(7) 0.0011(5) -0.0038(5) -0.0045(5)
N2 0.0122(6) 0.0155(6) 0.0187(6) -0.0039(5) -0.0024(5) -0.0030(5)
N3 0.0108(6) 0.0145(6) 0.0182(6) -0.0010(5) -0.0013(5) -0.0022(5)
N4 0.0149(6) 0.0139(6) 0.0176(6) -0.0009(5) -0.0022(5) -0.0043(5)
C1 0.0195(8) 0.0123(7) 0.0250(8) -0.0019(6) 0.0008(6) -0.0028(6)
C2 0.0205(8) 0.0198(8) 0.0394(11) 0.0053(8) -0.0044(7) -0.0013(6)
C3 0.0182(8) 0.0225(9) 0.0571(14) 0.0034(9) -0.0051(8) -0.0015(7)
C4 0.0214(9) 0.0234(9) 0.0536(13) -0.0052(9) 0.0096(9) -0.0072(7)
C5 0.0357(10) 0.0268(9) 0.0297(10) -0.0038(8) 0.0086(8) -0.0142(8)
C6 0.0267(9) 0.0234(8) 0.0229(8) -0.0022(7) 0.0013(7) -0.0100(7)
C7 0.0193(8) 0.0223(8) 0.0235(8) 0.0077(7) -0.0040(6) -0.0064(6)
C8 0.0276(9) 0.0206(8) 0.0363(11) 0.0065(8) -0.0080(8) -0.0022(7)
C9 0.0305(10) 0.0265(10) 0.0485(13) 0.0122(9) -0.0044(9) 0.0030(8)
C10 0.0210(9) 0.0470(13) 0.0481(13) 0.0230(11) -0.0069(9) -0.0007(9)
C11 0.0237(9) 0.0516(13) 0.0410(12) 0.0164(10) -0.0138(9) -0.0140(9)
C12 0.0236(9) 0.0334(10) 0.0313(10) 0.0081(8) -0.0070(7) -0.0120(8)
C13 0.0247(8) 0.0137(7) 0.0256(8) -0.0011(6) -0.0040(7) -0.0071(6)
C14 0.0342(10) 0.0257(9) 0.0306(10) -0.0026(8) -0.0105(8) -0.0144(8)
C15 0.0313(10) 0.0220(9) 0.0347(10) -0.0070(8) 0.0021(8) -0.0038(7)
C16 0.0178(7) 0.0180(7) 0.0166(7) -0.0005(6) -0.0001(6) -0.0080(6)
C17 0.0208(8) 0.0206(8) 0.0245(8) 0.0021(7) -0.0046(7) -0.0078(6)
C18 0.0313(10) 0.0245(9) 0.0341(10) 0.0103(8) -0.0083(8) -0.0118(7)
C19 0.0323(10) 0.0294(10) 0.0367(11) 0.0088(8) -0.0024(8) -0.0188(8)
C20 0.0224(9) 0.0318(10) 0.0355(10) 0.0035(8) -0.0044(8) -0.0162(7)
C21 0.0195(8) 0.0243(8) 0.0255(9) 0.0033(7) -0.0039(7) -0.0100(6)
C22 0.0122(7) 0.0169(7) 0.0186(7) -0.0030(6) -0.0011(6) -0.0035(5)
C23 0.0216(8) 0.0194(8) 0.0255(9) -0.0044(7) -0.0001(7) -0.0070(6)
C24 0.0247(9) 0.0259(9) 0.0311(10) -0.0134(7) 0.0011(7) -0.0090(7)
C25 0.0265(9) 0.0400(11) 0.0219(9) -0.0128(8) 0.0020(7) -0.0108(8)
C26 0.0262(9) 0.0318(9) 0.0192(8) -0.0010(7) -0.0009(7) -0.0109(7)
C27 0.0196(8) 0.0204(8) 0.0203(8) -0.0023(6) -0.0003(6) -0.0062(6)
C28 0.0159(8) 0.0281(9) 0.0321(10) -0.0076(8) -0.0036(7) -0.0002(7)
C29 0.0206(8) 0.0251(9) 0.0366(10) -0.0058(8) -0.0128(7) 0.0004(7)
C30 0.0261(9) 0.0277(10) 0.0410(12) -0.0087(8) -0.0033(8) -0.0008(7)
C31 0.0131(7) 0.0151(7) 0.0250(8) -0.0027(6) -0.0016(6) -0.0021(5)
C32 0.0207(8) 0.0215(8) 0.0260(9) -0.0053(7) 0.0019(7) -0.0049(6)
C33 0.0256(9) 0.0228(9) 0.0374(11) -0.0142(8) 0.0044(8) -0.0060(7)
C34 0.0260(9) 0.0163(8) 0.0496(12) -0.0077(8) 0.0003(8) -0.0046(7)
C35 0.0312(10) 0.0174(8) 0.0372(11) 0.0036(7) -0.0037(8) -0.0055(7)
C36 0.0214(8) 0.0178(8) 0.0274(9) -0.0008(7) -0.0036(7) -0.0037(6)
C37 0.0150(7) 0.0193(7) 0.0177(7) -0.0035(6) -0.0008(6) -0.0050(6)
C38 0.0215(8) 0.0217(8) 0.0208(8) -0.0013(6) 0.0005(6) -0.0057(6)
C39 0.0278(9) 0.0309(9) 0.0234(9) 0.0014(7) 0.0037(7) -0.0132(8)
C40 0.0201(8) 0.0374(10) 0.0233(9) -0.0088(8) 0.0034(7) -0.0135(7)
C41 0.0154(7) 0.0285(9) 0.0258(9) -0.0082(7) -0.0020(6) -0.0032(6)
C42 0.0171(7) 0.0208(8) 0.0211(8) -0.0025(6) -0.0020(6) -0.0033(6)
C43 0.0146(7) 0.0179(7) 0.0201(8) 0.0001(6) -0.0041(6) -0.0015(6)
C44 0.0201(8) 0.0274(9) 0.0225(8) 0.0037(7) -0.0059(7) -0.0043(7)
C45 0.0190(8) 0.0284(9) 0.0282(9) 0.0000(7) -0.0062(7) -0.0087(7)
C46 0.0189(7) 0.0190(7) 0.0174(7) -0.0016(6) 0.0014(6) -0.0062(6)
C47 0.0268(9) 0.0226(8) 0.0203(8) 0.0020(7) 0.0008(7) -0.0093(7)
C48 0.0204(8) 0.0287(9) 0.0270(9) -0.0010(7) 0.0037(7) -0.0051(7)
C49 0.0314(9) 0.0264(9) 0.0194(8) -0.0044(7) -0.0003(7) -0.0113(7)

loop_
_atom_type_symbol
_atom_type_scat_dispersion_real
_atom_type_scat_dispersion_imag
_atom_type_scat_Cromer_Mann_a1
_atom_type_scat_Cromer_Mann_b1
_atom_type_scat_Cromer_Mann_a2
_atom_type_scat_Cromer_Mann_b2
_atom_type_scat_Cromer_Mann_a3
_atom_type_scat_Cromer_Mann_b3
_atom_type_scat_Cromer_Mann_a4
_atom_type_scat_Cromer_Mann_b4
_atom_type_scat_Cromer_Mann_c
_atom_type_scat_source
C 0.0033 0.0016 2.3100 20.8439 1.0200 10.2075 1.5886 0.5687 0.8650 51.6512 0.2156 'International Tables Vol C 4.2.6.8 and 6.1.1.4'
H 0.0000 0.0000 0.4930 10.5109 0.3229 26.1257 0.1402 3.1424 0.0408 57.7998 0.0030 'International Tables Vol C 4.2.6.8 and 6.1.1.4'
N 0.0061 0.0033 12.2126 0.0057 3.1322 9.8933 2.0125 28.9975 1.1663 0.5826 -11.5290 'International Tables Vol C 4.2.6.8 and 6.1.1.4'
P 0.1023 0.0942 6.4345 1.9067 4.1791 27.1570 1.7800 0.5260 1.4908 68.1645 1.1149 'International Tables Vol C 4.2.6.8 and 6.1.1.4'
Nb -2.0727 0.6215 17.6142 1.1887 12.0144 11.7660 4.0418 0.2048 3.5335 69.7957 3.7559 'International Tables Vol C 4.2.6.8 and 6.1.1.4'

loop_
_geom_angle_atom_site_label_1
_geom_angle_atom_site_label_2
_geom_angle_atom_site_label_3
_geom_angle
_geom_angle_publ_flag
P1 Nb1 P2 108.936(14) yes
P1 Nb1 P3 80.355(13) yes
P2 Nb1 P3 73.677(13) yes
P2 Nb1 N1 137.68(4) yes
P3 Nb1 N1 105.79(4) yes
P1 Nb1 N2 88.22(4) yes
P3 Nb1 N2 101.72(4) yes
N1 Nb1 N2 104.46(5) yes
P1 Nb1 N3 97.45(4) yes
P2 Nb1 N3 95.29(4) yes
N1 Nb1 N3 106.70(5) yes
N2 Nb1 N3 131.38(5) yes
P1 Nb1 N4 137.41(4) yes
P2 Nb1 N4 105.08(4) yes
P3 Nb1 N4 134.45(4) yes
N1 Nb1 N4 103.88(6) yes
N2 Nb1 N4 103.37(6) yes
N3 Nb1 N4 104.22(6) yes
Nb1 P1 C1 127.25(6) yes
N1 P1 C1 106.22(7) yes
Nb1 P1 C7 126.07(6) yes
N1 P1 C7 108.67(8) yes
C1 P1 C7 101.71(8) yes
Nb1 P2 C16 130.38(5) yes
N2 P2 C16 114.29(7) yes
Nb1 P2 C22 128.05(5) yes
N2 P2 C22 110.86(7) yes
C16 P2 C22 101.56(7) yes
Nb1 P3 C31 116.23(5) yes
N3 P3 C31 107.87(7) yes
Nb1 P3 C37 138.68(5) yes
N3 P3 C37 107.45(7) yes
C31 P3 C37 99.05(7) yes
P1 N1 Nb1 103.27(7) yes
P1 N1 C13 122.80(11) yes
Nb1 N1 C13 133.92(11) yes
Nb1 N2 P2 88.40(6) yes
Nb1 N2 C28 142.25(11) yes
P2 N2 C28 124.20(11) yes
P3 N3 Nb1 102.84(6) yes
P3 N3 C43 120.94(10) yes
Nb1 N3 C43 136.05(10) yes
Nb1 N4 C46 165.81(11) yes
P1 C1 C2 119.93(13) yes
P1 C1 C6 120.80(13) yes
C2 C1 C6 118.48(16) yes
C1 C2 C3 120.55(18) yes
C1 C2 H21 119.5 no
C3 C2 H21 119.9 no
C2 C3 C4 120.26(19) yes
C2 C3 H31 120.3 no
C4 C3 H31 119.4 no
C3 C4 C5 119.94(17) yes
C3 C4 H41 120.1 no
C5 C4 H41 120.0 no
C4 C5 C6 119.90(18) yes
C4 C5 H51 120.3 no
C6 C5 H51 119.8 no
C1 C6 C5 120.84(18) yes
C1 C6 H61 120.3 no
C5 C6 H61 118.9 no
P1 C7 C8 125.32(14) yes
P1 C7 C12 116.29(14) yes
C8 C7 C12 118.32(17) yes
C7 C8 C9 120.41(19) yes
C7 C8 H81 120.0 no
C9 C8 H81 119.6 no
C8 C9 C10 120.3(2) yes
C8 C9 H91 119.2 no
C10 C9 H91 120.6 no
C9 C10 C11 119.92(18) yes
C9 C10 H101 119.9 no
C11 C10 H101 120.1 no
C10 C11 C12 119.9(2) yes
C10 C11 H111 120.7 no
C12 C11 H111 119.4 no
C7 C12 C11 121.09(19) yes
C7 C12 H121 118.6 no
C11 C12 H121 120.3 no
N1 C13 C14 111.22(14) yes
N1 C13 C15 111.18(14) yes
C14 C13 C15 110.38(16) yes
N1 C13 H131 107.4 no
C14 C13 H131 107.0 no
C15 C13 H131 109.5 no
C13 C14 H141 109.9 no
C13 C14 H142 111.6 no
H141 C14 H142 107.8 no
C13 C14 H143 109.7 no
H141 C14 H143 108.6 no
H142 C14 H143 109.1 no
C13 C15 H151 110.6 no
C13 C15 H152 110.8 no
H151 C15 H152 108.4 no
C13 C15 H153 110.2 no
H151 C15 H153 108.3 no
H152 C15 H153 108.5 no
P2 C16 C17 117.87(12) yes
P2 C16 C21 123.32(13) yes
C17 C16 C21 118.48(15) yes
C16 C17 C18 120.70(16) yes
C16 C17 H171 118.7 no
C18 C17 H171 120.6 no
C17 C18 C19 120.02(17) yes
C17 C18 H181 120.0 no
C19 C18 H181 120.0 no
C18 C19 C20 120.05(17) yes
C18 C19 H191 119.7 no
C20 C19 H191 120.2 no
C19 C20 C21 120.08(17) yes
C19 C20 H201 120.4 no
C21 C20 H201 119.5 no
C16 C21 C20 120.64(16) yes
C16 C21 H211 120.5 no
C20 C21 H211 118.8 no
P2 C22 C23 122.26(13) yes
P2 C22 C27 118.46(12) yes
C23 C22 C27 118.95(15) yes
C22 C23 C24 120.36(16) yes
C22 C23 H231 120.2 no
C24 C23 H231 119.4 no
C23 C24 C25 120.22(16) yes
C23 C24 H241 119.7 no
C25 C24 H241 120.1 no
C24 C25 C26 119.94(17) yes
C24 C25 H251 120.5 no
C26 C25 H251 119.5 no
C25 C26 C27 120.28(17) yes
C25 C26 H261 119.7 no
C27 C26 H261 120.1 no
C22 C27 C26 120.23(16) yes
C22 C27 H271 119.3 no
C26 C27 H271 120.4 no
N2 C28 C29 111.61(15) yes
N2 C28 C30 110.80(15) yes
C29 C28 C30 111.09(16) yes
N2 C28 H281 110.4 no
C29 C28 H281 109.6 no
C30 C28 H281 103.0 no
C28 C29 H291 110.5 no
C28 C29 H292 111.0 no
H291 C29 H292 108.9 no
C28 C29 H293 110.7 no
H291 C29 H293 108.6 no
H292 C29 H293 107.1 no
C28 C30 H301 108.0 no
C28 C30 H302 111.7 no
H301 C30 H302 110.6 no
C28 C30 H303 106.2 no
H301 C30 H303 112.4 no
H302 C30 H303 107.8 no
P3 C31 C32 117.18(13) yes
P3 C31 C36 123.85(13) yes
C32 C31 C36 118.49(15) yes
C31 C32 C33 121.03(17) yes
C31 C32 H321 119.3 no
C33 C32 H321 119.7 no
C32 C33 C34 119.93(17) yes
C32 C33 H331 120.2 no
C34 C33 H331 119.9 no
C33 C34 C35 119.68(17) yes
C33 C34 H341 121.0 no
C35 C34 H341 119.3 no
C34 C35 C36 120.42(18) yes
C34 C35 H351 120.7 no
C36 C35 H351 118.9 no
C35 C36 C31 120.44(17) yes
C35 C36 H361 120.2 no
C31 C36 H361 119.4 no
P3 C37 C38 118.27(12) yes
P3 C37 C42 123.54(13) yes
C38 C37 C42 118.18(15) yes
C37 C38 C39 120.93(16) yes
C37 C38 H381 119.2 no
C39 C38 H381 119.8 no
C38 C39 C40 120.19(17) yes
C38 C39 H391 119.8 no
C40 C39 H391 120.0 no
C39 C40 C41 119.70(16) yes
C39 C40 H401 120.8 no
C41 C40 H401 119.5 no
C40 C41 C42 120.28(16) yes
C40 C41 H411 121.0 no
C42 C41 H411 118.7 no
C37 C42 C41 120.73(16) yes
C37 C42 H421 119.9 no
C41 C42 H421 119.4 no
N3 C43 C44 112.65(13) yes
N3 C43 C45 110.50(13) yes
C44 C43 C45 110.12(14) yes
N3 C43 H431 107.0 no
C44 C43 H431 108.3 no
C45 C43 H431 108.0 no
C43 C44 H441 110.5 no
C43 C44 H442 110.2 no
H441 C44 H442 108.4 no
C43 C44 H443 111.1 no
H441 C44 H443 108.6 no
H442 C44 H443 107.9 no
C43 C45 H451 110.6 no
C43 C45 H452 111.3 no
H451 C45 H452 108.9 no
C43 C45 H453 109.8 no
H451 C45 H453 107.8 no
H452 C45 H453 108.3 no
N4 C46 C47 109.42(13) yes
N4 C46 C48 108.77(14) yes
C47 C46 C48 109.12(14) yes
N4 C46 C49 110.23(13) yes
C47 C46 C49 109.57(14) yes
C48 C46 C49 109.70(14) yes
C46 C47 H471 108.8 no
C46 C47 H472 110.4 no
H471 C47 H472 108.3 no
C46 C47 H473 110.9 no
H471 C47 H473 109.0 no
H472 C47 H473 109.4 no
C46 C48 H481 108.1 no
C46 C48 H482 109.8 no
H481 C48 H482 110.1 no
C46 C48 H483 110.5 no
H481 C48 H483 109.0 no
H482 C48 H483 109.4 no
C46 C49 H491 109.1 no
C46 C49 H492 110.6 no
H491 C49 H492 109.7 no
C46 C49 H493 109.7 no
H491 C49 H493 109.0 no
H492 C49 H493 108.6 no

loop_
_geom_bond_atom_site_label_1
_geom_bond_atom_site_label_2
_geom_bond_distance
_geom_bond_publ_flag
Nb1 P1 2.9431(5) yes
Nb1 P2 2.6362(4) yes
Nb1 P3 2.9550(4) yes
Nb1 N1 2.0526(13) yes
Nb1 N2 2.1028(13) yes
Nb1 N3 2.0797(13) yes
Nb1 N4 1.7659(14) yes
P1 N1 1.6900(15) yes
P1 C1 1.8300(17) yes
P1 C7 1.8377(17) yes
P2 N2 1.6498(14) yes
P2 C16 1.8264(16) yes
P2 C22 1.8202(16) yes
P3 N3 1.6874(14) yes
P3 C31 1.8308(16) yes
P3 C37 1.8436(16) yes
N1 C13 1.486(2) yes
N2 C28 1.474(2) yes
N3 C43 1.481(2) yes
N4 C46 1.463(2) yes
C1 C2 1.392(2) yes
C1 C6 1.395(2) yes
C2 C3 1.387(3) yes
C2 H21 0.929 no
C3 C4 1.382(3) yes
C3 H31 0.929 no
C4 C5 1.381(3) yes
C4 H41 0.941 no
C5 C6 1.388(3) yes
C5 H51 0.926 no
C6 H61 0.947 no
C7 C8 1.395(3) yes
C7 C12 1.390(2) yes
C8 C9 1.389(3) yes
C8 H81 0.958 no
C9 C10 1.383(3) yes
C9 H91 0.933 no
C10 C11 1.376(4) yes
C10 H101 0.934 no
C11 C12 1.389(3) yes
C11 H111 0.949 no
C12 H121 0.939 no
C13 C14 1.522(3) yes
C13 C15 1.516(3) yes
C13 H131 0.975 no
C14 H141 0.963 no
C14 H142 0.960 no
C14 H143 0.974 no
C15 H151 0.962 no
C15 H152 0.969 no
C15 H153 0.970 no
C16 C17 1.390(2) yes
C16 C21 1.396(2) yes
C17 C18 1.389(2) yes
C17 H171 0.941 no
C18 C19 1.378(3) yes
C18 H181 0.939 no
C19 C20 1.381(3) yes
C19 H191 0.947 no
C20 C21 1.384(2) yes
C20 H201 0.937 no
C21 H211 0.939 no
C22 C23 1.397(2) yes
C22 C27 1.394(2) yes
C23 C24 1.389(2) yes
C23 H231 0.936 no
C24 C25 1.377(3) yes
C24 H241 0.939 no
C25 C26 1.387(3) yes
C25 H251 0.938 no
C26 C27 1.387(2) yes
C26 H261 0.932 no
C27 H271 0.941 no
C28 C29 1.531(3) yes
C28 C30 1.504(3) yes
C28 H281 1.035 no
C29 H291 0.930 no
C29 H292 0.964 no
C29 H293 0.971 no
C30 H301 1.022 no
C30 H302 1.021 no
C30 H303 1.012 no
C31 C32 1.399(2) yes
C31 C36 1.387(2) yes
C32 C33 1.382(2) yes
C32 H321 0.940 no
C33 C34 1.387(3) yes
C33 H331 0.932 no
C34 C35 1.381(3) yes
C34 H341 0.947 no
C35 C36 1.393(2) yes
C35 H351 0.942 no
C36 H361 0.942 no
C37 C38 1.393(2) yes
C37 C42 1.397(2) yes
C38 C39 1.390(2) yes
C38 H381 0.943 no
C39 C40 1.381(3) yes
C39 H391 0.934 no
C40 C41 1.382(3) yes
C40 H401 0.936 no
C41 C42 1.390(2) yes
C41 H411 0.937 no
C42 H421 0.930 no
C43 C44 1.518(2) yes
C43 C45 1.532(2) yes
C43 H431 0.990 no
C44 H441 0.958 no
C44 H442 0.968 no
C44 H443 0.963 no
C45 H451 0.964 no
C45 H452 0.978 no
C45 H453 0.968 no
C46 C47 1.531(2) yes
C46 C48 1.531(2) yes
C46 C49 1.530(2) yes
C47 H471 0.973 no
C47 H472 0.973 no
C47 H473 0.970 no
C48 H481 0.968 no
C48 H482 0.968 no
C48 H483 0.972 no
C49 H491 0.948 no
C49 H492 0.959 no
C49 H493 0.965 no
